data_4337672
loop_
_publ_author_name
'Ng, Chi-On'
'Yiu, Shek-Man'
'Ko, Chi-Chiu'

_publ_section_title
;
 Synthesis, characterization, and photophysical study of luminescent
 rhenium(i) diimine complexes with various types of N-heterocyclic carbene
 ligands.
;
_journal_issue 6
_journal_name_full 'Inorganic chemistry'
_journal_page_first 3022
_journal_page_last 3031
_journal_paper_doi 10.1021/ic4028145
_journal_volume 53
_journal_year 2014
_chemical_formula_moiety 'C28 H20 Cl2 N4 O2 Re S, C0.25 Cl0.5, F6 P'
_chemical_formula_sum 'C28.25 H20.5 Cl2.5 F6 N4 O2 P Re S'
_chemical_formula_weight 899.84
_chemical_name_systematic
;
 ? 
;
_space_group_crystal_system monoclinic
_space_group_IT_number 14
_space_group_name_Hall '-P 2ybc'
_space_group_name_H-M_alt 'P 1 21/c 1'
_symmetry_space_group_name_Hall '-P 2ybc'
_symmetry_space_group_name_H-M 'P 1 21/c 1'
_atom_sites_solution_hydrogens geom
_atom_sites_solution_primary direct
_atom_sites_solution_secondary difmap
_audit_creation_date 2013-07-17
_audit_creation_method
;
  Olex2 1.1
  (compiled 2011.08.18 svn.r1932, GUI svn.r3819)
;
_cell_angle_alpha 90.00
_cell_angle_beta 112.302(4)
_cell_angle_gamma 90.00
_cell_formula_units_Z 4
_cell_length_a 17.2744(7)
_cell_length_b 9.8309(3)
_cell_length_c 20.7285(7)
_cell_measurement_reflns_used 6872
_cell_measurement_temperature 133(2)
_cell_measurement_theta_max 71.5173
_cell_measurement_theta_min 4.2163
_cell_volume 3256.9(2)
_computing_cell_refinement
;
CrysAlisPro, Agilent Technologies,
Version 1.171.35.21 (release 20-01-2012 CrysAlis171 .NET)
(compiled Jan 23 2012,18:06:46)
;
_computing_data_collection
;
CrysAlisPro, Agilent Technologies,
Version 1.171.35.21 (release 20-01-2012 CrysAlis171 .NET)
(compiled Jan 23 2012,18:06:46)
;
_computing_data_reduction
;
CrysAlisPro, Agilent Technologies,
Version 1.171.35.21 (release 20-01-2012 CrysAlis171 .NET)
(compiled Jan 23 2012,18:06:46)
;
_computing_molecular_graphics
;
O. V. Dolomanov, L. J. Bourhis, R. J. Gildea, J. A. K. Howard and H. Puschmann,
OLEX2: a complete structure solution, refinement and analysis program.
J. Appl. Cryst. (2009). 42, 339-341.
;
_computing_publication_material
;
O. V. Dolomanov, L. J. Bourhis, R. J. Gildea, J. A. K. Howard and H. Puschmann,
OLEX2: a complete structure solution, refinement and analysis program.
J. Appl. Cryst. (2009). 42, 339-341.
;
_computing_structure_refinement
;
XL, G.M. Sheldrick, Acta Cryst.
(2008). A64, 112-122
;
_computing_structure_solution 'SHELXS-97 (Sheldrick, 1990)'
_diffrn_ambient_temperature 133(2)
_diffrn_detector_area_resol_mean 16.1270
_diffrn_measured_fraction_theta_full 0.980
_diffrn_measured_fraction_theta_max 0.980
_diffrn_measurement_details
;
  1 omega  -20.00   23.00   1.0000    4.0000
omega____ theta____ kappa____ phi______ frames
    -        0.0000   37.0000  150.0000 43

  2 omega   39.00   66.00   1.0000    4.0000
omega____ theta____ kappa____ phi______ frames
    -        0.0000   37.0000  150.0000 27

  3 omega  -24.00   31.00   1.0000    4.0000
omega____ theta____ kappa____ phi______ frames
    -        0.0000  -99.0000    0.0000 55

  4 omega   98.00  125.00   1.0000   16.0000
omega____ theta____ kappa____ phi______ frames
    -       55.0000  125.0000 -150.0000 27

  5 omega   -9.00   75.00   1.0000   16.0000
omega____ theta____ kappa____ phi______ frames
    -       55.0000  -57.0000  120.0000 84

  6 omega   90.00  117.00   1.0000   16.0000
omega____ theta____ kappa____ phi______ frames
    -       55.0000   88.0000 -110.0000 27

  7 omega  -71.00    7.00   1.0000   32.0000
omega____ theta____ kappa____ phi______ frames
    -      -64.0000   25.0000  -30.0000 78

  8 omega -137.00  -30.00   1.0000   32.0000
omega____ theta____ kappa____ phi______ frames
    -      -64.0000  -25.0000  -30.0000 107

  9 omega   53.00   90.00   1.0000   32.0000
omega____ theta____ kappa____ phi______ frames
    -      110.0000 -111.0000  150.0000 37

 10 omega   38.00   66.00   1.0000   32.0000
omega____ theta____ kappa____ phi______ frames
    -      110.0000  -37.0000   60.0000 28

 11 omega   37.00   69.00   1.0000   32.0000
omega____ theta____ kappa____ phi______ frames
    -      110.0000  -25.0000    0.0000 32

 12 omega   41.00   68.00   1.0000   32.0000
omega____ theta____ kappa____ phi______ frames
    -      110.0000  -25.0000   60.0000 27

 13 omega   38.00   65.00   1.0000   32.0000
omega____ theta____ kappa____ phi______ frames
    -      110.0000  -37.0000  -60.0000 27

 14 omega   41.00   69.00   1.0000   32.0000
omega____ theta____ kappa____ phi______ frames
    -      110.0000  -37.0000  150.0000 28

 15 omega   38.00   65.00   1.0000   32.0000
omega____ theta____ kappa____ phi______ frames
    -      110.0000  -25.0000  120.0000 27

 16 omega   45.00   80.00   1.0000   32.0000
omega____ theta____ kappa____ phi______ frames
    -      110.0000  -50.0000  -90.0000 35

 17 omega   90.00  125.00   1.0000   32.0000
omega____ theta____ kappa____ phi______ frames
    -      110.0000   63.0000   30.0000 35

 18 omega   37.00   62.00   1.0000   32.0000
omega____ theta____ kappa____ phi______ frames
    -      110.0000  -25.0000 -150.0000 25

 19 omega  135.00  178.00   1.0000   32.0000
omega____ theta____ kappa____ phi______ frames
    -      110.0000   63.0000   30.0000 43

 20 omega   53.00   78.00   1.0000   32.0000
omega____ theta____ kappa____ phi______ frames
    -      110.0000 -111.0000    0.0000 25

 21 omega   38.00   67.00   1.0000   32.0000
omega____ theta____ kappa____ phi______ frames
    -      110.0000  -37.0000 -120.0000 29

 22 omega   37.00   70.00   1.0000   32.0000
omega____ theta____ kappa____ phi______ frames
    -      110.0000  -25.0000   90.0000 33

 23 omega   44.00   80.00   1.0000   32.0000
omega____ theta____ kappa____ phi______ frames
    -      110.0000  -50.0000  -30.0000 36

 24 omega   42.00  130.00   1.0000   32.0000
omega____ theta____ kappa____ phi______ frames
    -      110.0000  -63.0000  120.0000 88
;
_diffrn_measurement_device_type 'Xcalibur, Sapphire3, Gemini ultra'
_diffrn_measurement_method '\w scans'
_diffrn_orient_matrix_UB_11 -0.0565268000
_diffrn_orient_matrix_UB_12 -0.0564194000
_diffrn_orient_matrix_UB_13 -0.0718016000
_diffrn_orient_matrix_UB_21 -0.0778380000
_diffrn_orient_matrix_UB_22 0.0279785000
_diffrn_orient_matrix_UB_23 0.0172884000
_diffrn_orient_matrix_UB_31 -0.0071700000
_diffrn_orient_matrix_UB_32 0.1433167000
_diffrn_orient_matrix_UB_33 -0.0316435000
_diffrn_radiation_monochromator mirror
_diffrn_radiation_type 'Cu K\a'
_diffrn_radiation_wavelength 1.5418
_diffrn_reflns_av_R_equivalents 0.0279
_diffrn_reflns_av_unetI/netI 0.0314
_diffrn_reflns_limit_h_max 21
_diffrn_reflns_limit_h_min -20
_diffrn_reflns_limit_k_max 11
_diffrn_reflns_limit_k_min -5
_diffrn_reflns_limit_l_max 22
_diffrn_reflns_limit_l_min -25
_diffrn_reflns_number 13664
_diffrn_reflns_theta_full 71.65
_diffrn_reflns_theta_max 71.65
_diffrn_reflns_theta_min 4.39
_diffrn_source 'Enhance Ultra (Cu) X-ray Source'
_diffrn_source_current n/a
_diffrn_source_voltage n/a
_exptl_absorpt_coefficient_mu 10.868
_exptl_absorpt_correction_T_max 1.00000
_exptl_absorpt_correction_T_min 0.21895
_exptl_absorpt_correction_type multi-scan
_exptl_absorpt_process_details
;
CrysAlisPro, Agilent Technologies,
Version 1.171.35.21 (release 20-01-2012 CrysAlis171 .NET)
(compiled Jan 23 2012,18:06:46)
Empirical absorption correction using spherical harmonics,
 implemented in SCALE3 ABSPACK scaling algorithm.
;
_exptl_crystal_colour yellow
_exptl_crystal_density_diffrn 1.835
_exptl_crystal_density_method 'not measured'
_exptl_crystal_description block
_exptl_crystal_F_000 1746
_exptl_crystal_size_max 0.61
_exptl_crystal_size_mid 0.09
_exptl_crystal_size_min 0.01
_refine_diff_density_max 3.686
_refine_diff_density_min -1.690
_refine_diff_density_rms 0.162
_refine_ls_extinction_method none
_refine_ls_goodness_of_fit_ref 1.073
_refine_ls_hydrogen_treatment constr
_refine_ls_matrix_type full
_refine_ls_number_parameters 414
_refine_ls_number_reflns 6230
_refine_ls_number_restraints 1
_refine_ls_restrained_S_all 1.073
_refine_ls_R_factor_all 0.0580
_refine_ls_R_factor_gt 0.0541
_refine_ls_shift/su_max 0.000
_refine_ls_shift/su_mean 0.000
_refine_ls_structure_factor_coef Fsqd
_refine_ls_weighting_details 'calc w=1/[\s^2^(Fo^2^)+(0.0693P)^2^+25.0248P] where P=(Fo^2^+2Fc^2^)/3'
_refine_ls_weighting_scheme calc
_refine_ls_wR_factor_gt 0.1416
_refine_ls_wR_factor_ref 0.1450
_reflns_number_gt 5759
_reflns_number_total 6230
_reflns_threshold_expression >2sigma(I)
_cod_data_source_file ic4028145_si_002.cif
_cod_data_source_block 070913a_on
_cod_original_formula_sum 'C28.25 H20.50 Cl2.50 F6 N4 O2 P Re S'
_cod_database_code 4337672
_reflns_odcompleteness_completeness 99.91
_reflns_odcompleteness_iscentric 1
_reflns_odcompleteness_theta 68.13

loop_
_space_group_symop_id
_space_group_symop_operation_xyz
1 'x, y, z'
2 '-x, y+1/2, -z+1/2'
3 '-x, -y, -z'
4 'x, -y-1/2, z-1/2'

loop_
_atom_site_label
_atom_site_type_symbol
_atom_site_fract_x
_atom_site_fract_y
_atom_site_fract_z
_atom_site_U_iso_or_equiv
_atom_site_adp_type
_atom_site_occupancy
_atom_site_symmetry_multiplicity
_atom_site_calc_flag
_atom_site_refinement_flags
Re1 Re 0.304668(17) 0.26909(3) 0.244728(15) 0.03144(13) Uani 1 1 d .
Cl1 Cl -0.09496(14) -0.2874(3) -0.02960(12) 0.0591(6) Uani 1 1 d .
Cl1S Cl 0.4750(4) 0.1233(7) 0.4649(4) 0.0881(17) Uiso 0.50 1 d PD
Cl2 Cl 0.40363(19) 0.8651(4) 0.10078(16) 0.1092(15) Uani 1 1 d .
S1 S 0.10581(11) 0.33057(19) 0.22240(10) 0.0391(4) Uani 1 1 d .
P1 P 0.17550(14) 0.7497(2) 0.37257(11) 0.0455(5) Uani 1 1 d .
F1 F 0.0830(4) 0.6909(8) 0.3461(4) 0.089(2) Uani 1 1 d .
F2 F 0.2014(3) 0.6339(6) 0.3306(3) 0.0574(13) Uani 1 1 d .
F3 F 0.1485(4) 0.8646(6) 0.4149(3) 0.0674(15) Uani 1 1 d .
F4 F 0.1493(5) 0.8474(7) 0.3075(3) 0.083(2) Uani 1 1 d .
F5 F 0.2670(4) 0.8068(9) 0.4005(4) 0.102(3) Uani 1 1 d .
F6 F 0.2013(5) 0.6533(8) 0.4389(3) 0.096(2) Uani 1 1 d .
O1 O 0.4495(4) 0.0606(7) 0.2983(4) 0.067(2) Uani 1 1 d .
O2 O 0.3536(5) 0.3082(10) 0.1187(3) 0.079(2) Uani 1 1 d .
N1 N 0.2868(4) 0.2623(6) 0.3431(3) 0.0376(14) Uani 1 1 d .
N2 N 0.3747(3) 0.4393(6) 0.3040(3) 0.0355(13) Uani 1 1 d .
N3 N 0.1787(4) 0.0380(7) 0.1654(4) 0.0473(17) Uani 1 1 d .
N4 N 0.1752(3) 0.5181(6) 0.1828(3) 0.0319(12) Uani 1 1 d .
C1 C 0.3974(4) 0.1394(9) 0.2796(4) 0.046(2) Uani 1 1 d .
C1S C 0.5616(16) 0.011(3) 0.4982(18) 0.052(8) Uiso 0.25 1 d PD
C2 C 0.3321(5) 0.2942(11) 0.1648(5) 0.057(2) Uani 1 1 d .
C3 C 0.2270(4) 0.1199(7) 0.1954(4) 0.0372(16) Uani 1 1 d .
C4 C 0.1927(4) 0.3962(7) 0.2108(3) 0.0275(13) Uani 1 1 d .
C5 C 0.0442(5) 0.4857(9) 0.1975(5) 0.050(2) Uani 1 1 d .
H5A H -0.0135 0.4656 0.1647 0.059 Uiso 1 1 calc R
H5B H 0.0415 0.5321 0.2390 0.059 Uiso 1 1 calc R
C6 C 0.0895(5) 0.5719(9) 0.1632(5) 0.0462(19) Uani 1 1 d .
H6A H 0.0598 0.5690 0.1119 0.055 Uiso 1 1 calc R
H6B H 0.0915 0.6675 0.1786 0.055 Uiso 1 1 calc R
C7 C 0.2446(5) 0.1665(9) 0.3612(4) 0.0481(19) Uani 1 1 d .
H7 H 0.2234 0.0905 0.3314 0.058 Uiso 1 1 calc R
C8 C 0.2310(6) 0.1759(12) 0.4235(5) 0.064(3) Uani 1 1 d .
H8 H 0.2012 0.1066 0.4362 0.077 Uiso 1 1 calc R
C9 C 0.2613(8) 0.2872(13) 0.4659(5) 0.071(3) Uani 1 1 d .
H9 H 0.2513 0.2955 0.5077 0.086 Uiso 1 1 calc R
C10 C 0.3042(7) 0.3826(12) 0.4490(5) 0.063(3) Uani 1 1 d .
H10 H 0.3251 0.4595 0.4783 0.076 Uiso 1 1 calc R
C11 C 0.3185(5) 0.3680(8) 0.3866(4) 0.0399(17) Uani 1 1 d .
C12 C 0.3684(5) 0.4663(8) 0.3663(4) 0.0406(17) Uani 1 1 d .
C13 C 0.4107(6) 0.5769(11) 0.4062(6) 0.067(3) Uani 1 1 d .
H13 H 0.4067 0.5962 0.4497 0.080 Uiso 1 1 calc R
C14 C 0.4595(6) 0.6594(10) 0.3810(7) 0.076(4) Uani 1 1 d .
H14 H 0.4881 0.7359 0.4073 0.091 Uiso 1 1 calc R
C15 C 0.4657(5) 0.6303(10) 0.3192(6) 0.066(3) Uani 1 1 d .
H15 H 0.4990 0.6853 0.3022 0.079 Uiso 1 1 calc R
C16 C 0.4232(5) 0.5205(9) 0.2816(5) 0.053(2) Uani 1 1 d .
H16 H 0.4278 0.5004 0.2384 0.064 Uiso 1 1 calc R
C17 C 0.1133(5) -0.0402(7) 0.1201(4) 0.0398(17) Uani 1 1 d .
C18 C 0.1237(5) -0.1014(8) 0.0627(4) 0.0436(18) Uani 1 1 d .
H18 H 0.1745 -0.0911 0.0554 0.052 Uiso 1 1 calc R
C19 C 0.0580(5) -0.1778(8) 0.0169(4) 0.0425(17) Uani 1 1 d .
H19 H 0.0632 -0.2206 -0.0223 0.051 Uiso 1 1 calc R
C20 C -0.0141(5) -0.1905(8) 0.0288(4) 0.0412(17) Uani 1 1 d .
C21 C -0.0250(5) -0.1287(9) 0.0839(4) 0.0432(17) Uani 1 1 d .
H21 H -0.0764 -0.1376 0.0903 0.052 Uiso 1 1 calc R
C22 C 0.0398(5) -0.0532(8) 0.1301(4) 0.0452(19) Uani 1 1 d .
H22 H 0.0333 -0.0102 0.1688 0.054 Uiso 1 1 calc R
C23 C 0.2326(4) 0.6008(8) 0.1639(4) 0.0369(16) Uani 1 1 d .
C24 C 0.2704(5) 0.7113(8) 0.2052(5) 0.0456(19) Uani 1 1 d .
H24 H 0.2608 0.7308 0.2464 0.055 Uiso 1 1 calc R
C25 C 0.3233(6) 0.7938(9) 0.1844(5) 0.059(3) Uani 1 1 d .
H25 H 0.3501 0.8704 0.2118 0.070 Uiso 1 1 calc R
C26 C 0.3358(6) 0.7637(11) 0.1252(5) 0.065(3) Uani 1 1 d .
C27 C 0.2969(6) 0.6557(13) 0.0836(5) 0.067(3) Uani 1 1 d .
H27 H 0.3063 0.6369 0.0422 0.080 Uiso 1 1 calc R
C28 C 0.2442(5) 0.5753(10) 0.1028(4) 0.049(2) Uani 1 1 d .
H28 H 0.2156 0.5017 0.0738 0.059 Uiso 1 1 calc R

loop_
_atom_site_aniso_label
_atom_site_aniso_U_11
_atom_site_aniso_U_22
_atom_site_aniso_U_33
_atom_site_aniso_U_23
_atom_site_aniso_U_13
_atom_site_aniso_U_12
Re1 0.02598(18) 0.0352(2) 0.02928(18) -0.00569(11) 0.00615(12) 0.00290(11)
Cl1 0.0535(12) 0.0669(14) 0.0483(11) -0.0223(10) 0.0093(9) -0.0191(10)
Cl2 0.0735(17) 0.144(3) 0.0766(18) 0.058(2) -0.0095(14) -0.063(2)
S1 0.0310(8) 0.0402(10) 0.0483(10) 0.0074(8) 0.0177(7) 0.0015(7)
P1 0.0409(11) 0.0532(12) 0.0408(10) -0.0040(9) 0.0136(9) 0.0077(9)
F1 0.058(4) 0.096(5) 0.118(6) -0.034(4) 0.041(4) -0.010(3)
F2 0.060(3) 0.066(3) 0.050(3) -0.009(2) 0.024(2) 0.012(3)
F3 0.070(3) 0.073(4) 0.059(3) -0.015(3) 0.025(3) 0.016(3)
F4 0.117(5) 0.080(4) 0.058(3) 0.015(3) 0.039(4) 0.028(4)
F5 0.047(3) 0.124(6) 0.128(6) -0.058(5) 0.026(4) -0.008(4)
F6 0.146(7) 0.092(5) 0.056(3) 0.013(3) 0.046(4) 0.047(5)
O1 0.053(4) 0.072(5) 0.061(4) -0.016(3) 0.003(3) 0.029(3)
O2 0.069(4) 0.144(7) 0.036(3) 0.011(4) 0.034(3) 0.031(5)
N1 0.036(3) 0.036(3) 0.036(3) 0.009(2) 0.008(3) 0.004(2)
N2 0.025(3) 0.033(3) 0.041(3) 0.000(2) 0.004(2) 0.001(2)
N3 0.043(4) 0.040(4) 0.048(4) -0.012(3) 0.004(3) 0.005(3)
N4 0.028(3) 0.034(3) 0.032(3) 0.002(2) 0.010(2) 0.001(2)
C1 0.025(3) 0.056(5) 0.048(4) -0.012(4) 0.002(3) 0.018(3)
C2 0.038(4) 0.074(6) 0.048(5) -0.003(4) 0.005(4) 0.018(4)
C3 0.029(3) 0.034(4) 0.039(4) -0.015(3) 0.002(3) 0.005(3)
C4 0.022(3) 0.034(3) 0.025(3) -0.003(3) 0.008(2) 0.001(2)
C5 0.034(4) 0.045(5) 0.068(6) 0.010(4) 0.018(4) 0.008(3)
C6 0.037(4) 0.041(4) 0.057(5) 0.009(4) 0.014(4) 0.010(3)
C7 0.050(5) 0.050(5) 0.046(4) 0.014(4) 0.020(4) 0.004(4)
C8 0.061(6) 0.074(7) 0.064(6) 0.035(5) 0.030(5) 0.012(5)
C9 0.078(7) 0.095(9) 0.043(5) 0.010(5) 0.026(5) 0.018(6)
C10 0.070(6) 0.082(7) 0.038(4) -0.001(5) 0.021(4) 0.018(5)
C11 0.039(4) 0.048(4) 0.031(3) -0.003(3) 0.011(3) 0.011(3)
C12 0.036(4) 0.035(4) 0.042(4) -0.009(3) 0.004(3) 0.006(3)
C13 0.056(5) 0.056(6) 0.070(6) -0.027(5) 0.004(5) 0.004(5)
C14 0.046(5) 0.042(5) 0.109(9) -0.020(6) -0.004(6) -0.011(4)
C15 0.035(4) 0.047(5) 0.101(8) 0.005(5) 0.010(5) -0.010(4)
C16 0.025(4) 0.051(5) 0.076(6) 0.012(4) 0.011(4) -0.006(3)
C17 0.040(4) 0.031(4) 0.036(4) -0.007(3) 0.001(3) 0.005(3)
C18 0.039(4) 0.041(4) 0.046(4) -0.006(3) 0.010(3) -0.001(3)
C19 0.047(4) 0.039(4) 0.033(4) -0.011(3) 0.005(3) 0.000(3)
C20 0.039(4) 0.038(4) 0.036(4) -0.005(3) 0.003(3) -0.003(3)
C21 0.036(4) 0.051(5) 0.037(4) -0.003(3) 0.009(3) 0.002(3)
C22 0.045(4) 0.043(4) 0.040(4) -0.010(3) 0.007(3) 0.010(3)
C23 0.031(3) 0.038(4) 0.036(4) 0.007(3) 0.006(3) -0.001(3)
C24 0.044(4) 0.028(4) 0.051(5) 0.002(3) 0.003(4) -0.004(3)
C25 0.050(5) 0.039(5) 0.064(6) 0.009(4) -0.005(4) -0.010(4)
C26 0.045(5) 0.079(7) 0.049(5) 0.032(5) -0.004(4) -0.024(5)
C27 0.045(5) 0.104(9) 0.041(5) 0.020(5) 0.004(4) -0.024(5)
C28 0.041(4) 0.065(6) 0.035(4) 0.002(4) 0.007(3) -0.019(4)

loop_
_atom_type_symbol
_atom_type_description
_atom_type_scat_dispersion_real
_atom_type_scat_dispersion_imag
_atom_type_scat_source
C C 0.0181 0.0091 'International Tables Vol C Tables 4.2.6.8 and 6.1.1.4'
H H 0.0000 0.0000 'International Tables Vol C Tables 4.2.6.8 and 6.1.1.4'
N N 0.0311 0.0180 'International Tables Vol C Tables 4.2.6.8 and 6.1.1.4'
O O 0.0492 0.0322 'International Tables Vol C Tables 4.2.6.8 and 6.1.1.4'
F F 0.0727 0.0534 'International Tables Vol C Tables 4.2.6.8 and 6.1.1.4'
P P 0.2955 0.4335 'International Tables Vol C Tables 4.2.6.8 and 6.1.1.4'
Re Re -5.2083 5.8923 'International Tables Vol C Tables 4.2.6.8 and 6.1.1.4'
Cl Cl 0.3639 0.7018 'International Tables Vol C Tables 4.2.6.8 and 6.1.1.4'
S S 0.3331 0.5567 'International Tables Vol C Tables 4.2.6.8 and 6.1.1.4'

loop_
_geom_angle_atom_site_label_1
_geom_angle_atom_site_label_2
_geom_angle_atom_site_label_3
_geom_angle
_geom_angle_site_symmetry_1
N1 Re1 C4 84.0(2) .
N2 Re1 N1 74.8(2) .
N2 Re1 C4 88.6(2) .
C1 Re1 N1 91.2(3) .
C1 Re1 N2 95.2(3) .
C1 Re1 C3 90.4(3) .
C1 Re1 C4 172.9(3) .
C2 Re1 N1 171.8(4) .
C2 Re1 N2 97.1(4) .
C2 Re1 C1 88.1(4) .
C2 Re1 C3 89.5(4) .
C2 Re1 C4 97.4(3) .
C3 Re1 N1 98.7(3) .
C3 Re1 N2 171.4(3) .
C3 Re1 C4 85.1(3) .
C1S Cl1S C1S 75.7(16) 3_656
C4 S1 C5 95.4(4) .
F1 P1 F2 90.3(3) .
F1 P1 F3 89.0(4) .
F1 P1 F6 89.8(5) .
F2 P1 F3 179.2(4) .
F4 P1 F1 90.1(4) .
F4 P1 F2 91.0(3) .
F4 P1 F3 89.5(3) .
F4 P1 F6 178.9(4) .
F5 P1 F1 178.6(5) .
F5 P1 F2 90.3(3) .
F5 P1 F3 90.4(4) .
F5 P1 F4 91.2(5) .
F5 P1 F6 88.9(5) .
F6 P1 F2 90.1(3) .
F6 P1 F3 89.5(3) .
C7 N1 Re1 125.0(6) .
C7 N1 C11 119.0(7) .
C11 N1 Re1 115.9(5) .
C12 N2 Re1 117.5(5) .
C16 N2 Re1 123.2(6) .
C16 N2 C12 119.3(7) .
C3 N3 C17 168.8(8) .
C4 N4 C6 119.1(6) .
C4 N4 C23 124.3(6) .
C23 N4 C6 116.3(6) .
O1 C1 Re1 177.6(8) .
Cl1S C1S Cl1S 104.3(16) 3_656
O2 C2 Re1 176.0(8) .
N3 C3 Re1 176.6(7) .
S1 C4 Re1 116.8(3) .
N4 C4 Re1 133.7(5) .
N4 C4 S1 109.5(5) .
S1 C5 H5A 110.8 .
S1 C5 H5B 110.8 .
H5A C5 H5B 108.9 .
C6 C5 S1 104.6(5) .
C6 C5 H5A 110.8 .
C6 C5 H5B 110.8 .
N4 C6 C5 108.4(6) .
N4 C6 H6A 110.0 .
N4 C6 H6B 110.0 .
C5 C6 H6A 110.0 .
C5 C6 H6B 110.0 .
H6A C6 H6B 108.4 .
N1 C7 H7 119.5 .
N1 C7 C8 121.0(9) .
C8 C7 H7 119.5 .
C7 C8 H8 120.5 .
C9 C8 C7 119.0(10) .
C9 C8 H8 120.5 .
C8 C9 H9 119.7 .
C10 C9 C8 120.7(10) .
C10 C9 H9 119.7 .
C9 C10 H10 120.7 .
C9 C10 C11 118.7(10) .
C11 C10 H10 120.7 .
N1 C11 C10 121.6(9) .
N1 C11 C12 116.8(6) .
C10 C11 C12 121.6(8) .
N2 C12 C11 114.4(6) .
N2 C12 C13 120.1(9) .
C13 C12 C11 125.4(9) .
C12 C13 H13 120.5 .
C12 C13 C14 118.9(10) .
C14 C13 H13 120.5 .
C13 C14 H14 119.9 .
C15 C14 C13 120.2(9) .
C15 C14 H14 119.9 .
C14 C15 H15 120.5 .
C14 C15 C16 119.1(10) .
C16 C15 H15 120.5 .
N2 C16 C15 122.4(10) .
N2 C16 H16 118.8 .
C15 C16 H16 118.8 .
N3 C17 C18 118.4(7) .
C22 C17 N3 120.7(7) .
C22 C17 C18 120.9(7) .
C17 C18 H18 120.8 .
C19 C18 C17 118.4(8) .
C19 C18 H18 120.8 .
C18 C19 H19 120.3 .
C20 C19 C18 119.3(7) .
C20 C19 H19 120.3 .
C19 C20 Cl1 118.0(6) .
C19 C20 C21 122.3(7) .
C21 C20 Cl1 119.7(6) .
C20 C21 H21 120.5 .
C20 C21 C22 119.0(8) .
C22 C21 H21 120.5 .
C17 C22 C21 120.0(7) .
C17 C22 H22 120.0 .
C21 C22 H22 120.0 .
C24 C23 N4 118.9(7) .
C28 C23 N4 120.1(7) .
C28 C23 C24 120.8(8) .
C23 C24 H24 120.9 .
C23 C24 C25 118.2(9) .
C25 C24 H24 120.9 .
C24 C25 H25 120.2 .
C26 C25 C24 119.7(9) .
C26 C25 H25 120.2 .
C25 C26 Cl2 119.4(8) .
C25 C26 C27 122.0(9) .
C27 C26 Cl2 118.7(9) .
C26 C27 H27 120.6 .
C26 C27 C28 118.9(10) .
C28 C27 H27 120.6 .
C23 C28 H28 119.8 .
C27 C28 C23 120.3(9) .
C27 C28 H28 119.8 .

loop_
_geom_bond_atom_site_label_1
_geom_bond_atom_site_label_2
_geom_bond_distance
_geom_bond_site_symmetry_2
Re1 N1 2.176(7) .
Re1 N2 2.155(6) .
Re1 C1 1.958(7) .
Re1 C2 1.905(10) .
Re1 C3 1.989(7) .
Re1 C4 2.183(6) .
Cl1 C20 1.744(7) .
Cl1S C1S 1.777(10) .
Cl1S C1S 1.76(4) 3_656
Cl2 C26 1.753(9) .
S1 C4 1.732(7) .
S1 C5 1.819(8) .
P1 F1 1.588(7) .
P1 F2 1.596(5) .
P1 F3 1.603(6) .
P1 F4 1.576(6) .
P1 F5 1.567(7) .
P1 F6 1.588(7) .
O1 C1 1.139(9) .
O2 C2 1.157(12) .
N1 C7 1.329(10) .
N1 C11 1.348(10) .
N2 C12 1.363(10) .
N2 C16 1.359(10) .
N3 C3 1.157(10) .
N3 C17 1.394(9) .
N4 C4 1.316(9) .
N4 C6 1.476(9) .
N4 C23 1.448(9) .
C1S Cl1S 1.76(4) 3_656
C5 H5A 0.9900 .
C5 H5B 0.9900 .
C5 C6 1.503(12) .
C6 H6A 0.9900 .
C6 H6B 0.9900 .
C7 H7 0.9500 .
C7 C8 1.401(13) .
C8 H8 0.9500 .
C8 C9 1.377(17) .
C9 H9 0.9500 .
C9 C10 1.323(16) .
C10 H10 0.9500 .
C10 C11 1.413(11) .
C11 C12 1.459(12) .
C12 C13 1.393(12) .
C13 H13 0.9500 .
C13 C14 1.405(17) .
C14 H14 0.9500 .
C14 C15 1.355(17) .
C15 H15 0.9500 .
C15 C16 1.370(13) .
C16 H16 0.9500 .
C17 C18 1.403(11) .
C17 C22 1.369(12) .
C18 H18 0.9500 .
C18 C19 1.392(10) .
C19 H19 0.9500 .
C19 C20 1.365(12) .
C20 C21 1.367(11) .
C21 H21 0.9500 .
C21 C22 1.381(11) .
C22 H22 0.9500 .
C23 C24 1.383(11) .
C23 C28 1.378(11) .
C24 H24 0.9500 .
C24 C25 1.406(13) .
C25 H25 0.9500 .
C25 C26 1.358(16) .
C26 C27 1.372(15) .
C27 H27 0.9500 .
C27 C28 1.374(12) .
C28 H28 0.9500 .
